data_4303557
loop_
_publ_author_name
'Fr\'ed\'eric Paul'
'Arnaud Bondon'
'Gr\'egory da Costa'
'Floriane Malvolti'
'Sourisak Sinbandhit'
'Olivier Cador'
'Karine Costuas'
'Loic Toupet'
'Marie-Laure Boillot'

_publ_section_title
;
Topological Dependence of the Magnetic Exchange Coupling in
Arylethynyl-Bridged Organometallic Diradicals Containing
[(\h2-dppe)(\h5-C5Me5)FeIII]+ Fragments
;
_journal_name_full 'Inorganic Chemistry'
_journal_page_first 10608
_journal_page_last 10624
_journal_paper_doi 10.1021/ic9011026
_journal_volume 48
_journal_year 2009
_chemical_formula_sum 'C83 H84 Cl2 F12 Fe2 P6'
_chemical_formula_weight 1677.92
_chemical_name_systematic
;
 ?
;
_space_group_IT_number 14
_symmetry_cell_setting monoclinic
_symmetry_space_group_name_Hall '-P 2ybc'
_symmetry_space_group_name_H-M 'P 1 21/c 1'
_atom_sites_solution_hydrogens geom
_atom_sites_solution_primary direct
_atom_sites_solution_secondary difmap
_audit_creation_method SHELXL-97
_cell_angle_alpha 90.00
_cell_angle_beta 92.210(3)
_cell_angle_gamma 90.00
_cell_formula_units_Z 4
_cell_length_a 13.1083(5)
_cell_length_b 19.9390(6)
_cell_length_c 29.6231(9)
_cell_measurement_temperature 293(2)
_cell_volume 7736.7(4)
_computing_cell_refinement 'CrysAlis RED, Oxford Diffraction Ltd.,Version 1.171.26'
_computing_data_collection 'CrysAlis CCD, Oxford Diffraction Ltd.,Version 1.171.26'
_computing_data_reduction 'CrysAlis RED, Oxford Diffraction Ltd.,Version 1.171.26'
_computing_molecular_graphics 'PLATON_(Spek, 1998)'
_computing_publication_material 'SHELXL-97 (Sheldrick, 1997)'
_computing_structure_refinement 'SHELXL-97 (Sheldrick, 1997)'
_computing_structure_solution 'SIR-97_(Altomare & al., 1998)'
_diffrn_ambient_temperature 293(2)
_diffrn_detector_area_resol_mean 19.64
_diffrn_measured_fraction_theta_full 0.869
_diffrn_measured_fraction_theta_max 0.869
_diffrn_measurement_device_type 'CCD Saphire 3 Xcalibur'
_diffrn_measurement_method 'omega scan'
_diffrn_radiation_monochromator graphite
_diffrn_radiation_source 'fine-focus sealed tube'
_diffrn_radiation_type MoK\a
_diffrn_radiation_wavelength 0.71073
_diffrn_reflns_av_R_equivalents 0.0459
_diffrn_reflns_av_sigmaI/netI 0.1391
_diffrn_reflns_limit_h_max 18
_diffrn_reflns_limit_h_min -18
_diffrn_reflns_limit_k_max 29
_diffrn_reflns_limit_k_min -19
_diffrn_reflns_limit_l_max 42
_diffrn_reflns_limit_l_min -41
_diffrn_reflns_number 66976
_diffrn_reflns_theta_full 32.29
_diffrn_reflns_theta_max 32.29
_diffrn_reflns_theta_min 2.73
_exptl_absorpt_coefficient_mu 0.642
_exptl_absorpt_correction_type none
_exptl_crystal_colour red
_exptl_crystal_density_diffrn 1.441
_exptl_crystal_density_method 'not measured'
_exptl_crystal_description prism
_exptl_crystal_F_000 3464
_exptl_crystal_size_max 0.22
_exptl_crystal_size_mid 0.20
_exptl_crystal_size_min 0.15
_refine_diff_density_max 0.606
_refine_diff_density_min -0.476
_refine_diff_density_rms 0.079
_refine_ls_extinction_method none
_refine_ls_goodness_of_fit_ref 0.611
_refine_ls_hydrogen_treatment constr
_refine_ls_matrix_type full
_refine_ls_number_parameters 937
_refine_ls_number_reflns 23909
_refine_ls_number_restraints 0
_refine_ls_restrained_S_all 0.611
_refine_ls_R_factor_all 0.1437
_refine_ls_R_factor_gt 0.0518
_refine_ls_shift/su_max 1.091
_refine_ls_shift/su_mean 0.043
_refine_ls_structure_factor_coef Fsqd
_refine_ls_weighting_details 'calc w=1/[\s^2^(Fo^2^)+(0.1459P)^2^+0.0000P] where P=(Fo^2^+2Fc^2^)/3'
_refine_ls_weighting_scheme calc
_refine_ls_wR_factor_gt 0.1471
_refine_ls_wR_factor_ref 0.1756
_reflns_number_gt 9165
_reflns_number_total 23909
_reflns_threshold_expression >2sigma(I)
_cod_data_source_file ic9011026_si_002_2.cif
_cod_data_source_block fe2phdc_293K
_cod_depositor_comments
;
The following automatic conversions were performed:
'_symmetry_cell_setting' value 'Monoclinic' changed to 'monoclinic'
according to '/home/saulius/struct/CIF-dictionaries/cif_core.dic'
dictionary named 'cif_core.dic' version 2.4.1 from 2010-06-29.

Automatic conversion script
Id: cif_fix_enum 1527 2010-12-29 10:47:43Z saulius 
;
_cod_database_code 4303557

loop_
_symmetry_equiv_pos_as_xyz
'x, y, z'
'-x, y+1/2, -z+1/2'
'-x, -y, -z'
'x, -y-1/2, z-1/2'

loop_
_atom_site_label
_atom_site_type_symbol
_atom_site_fract_x
_atom_site_fract_y
_atom_site_fract_z
_atom_site_U_iso_or_equiv
_atom_site_adp_type
_atom_site_occupancy
_atom_site_symmetry_multiplicity
_atom_site_calc_flag
_atom_site_refinement_flags
_atom_site_disorder_assembly
_atom_site_disorder_group
C101 C 0.513(4) -0.0268(16) 0.5175(9) 0.35(2) Uani 0.50 1 d P . .
Cl1 Cl 0.4149(5) -0.0360(4) 0.4906(2) 0.344(3) Uani 1 1 d . . .
P3 P -0.60353(8) 0.08247(5) 0.33610(4) 0.0693(3) Uani 1 1 d . . .
F1 F -0.5012(3) 0.0760(2) 0.31328(17) 0.1944(19) Uani 1 1 d . . .
F2 F -0.6097(3) 0.15834(15) 0.32431(16) 0.1682(17) Uani 1 1 d . . .
F3 F -0.7078(3) 0.0881(2) 0.35715(15) 0.1883(18) Uani 1 1 d . . .
F4 F -0.5924(3) 0.00648(13) 0.34671(12) 0.1362(12) Uani 1 1 d . . .
F5 F -0.6634(3) 0.06186(19) 0.29177(12) 0.1658(16) Uani 1 1 d . . .
F6 F -0.5433(3) 0.10088(15) 0.38021(12) 0.1472(14) Uani 1 1 d . . .
P4 P -0.16179(9) 0.48339(6) 0.62336(4) 0.0794(3) Uani 1 1 d . . .
F7 F -0.1366(5) 0.4687(3) 0.57629(14) 0.251(3) Uani 1 1 d . . .
F8 F -0.1771(4) 0.55730(17) 0.6139(2) 0.218(2) Uani 1 1 d . . .
F9 F -0.1944(5) 0.4929(2) 0.67226(13) 0.205(2) Uani 1 1 d . . .
F10 F -0.1466(2) 0.40639(14) 0.63747(11) 0.1191(10) Uani 1 1 d . . .
F11 F -0.0498(3) 0.4950(2) 0.6371(2) 0.218(2) Uani 1 1 d . . .
F12 F -0.2738(2) 0.46949(18) 0.61040(15) 0.1534(14) Uani 1 1 d . . .
Fe1 Fe -0.20231(3) 0.346229(18) 0.399171(13) 0.03338(10) Uani 1 1 d . . .
P1 P -0.32464(5) 0.30287(3) 0.35272(2) 0.03603(16) Uani 1 1 d . . .
P2 P -0.21031(6) 0.24420(3) 0.43305(3) 0.03996(17) Uani 1 1 d . . .
C1 C -0.0436(2) 0.35151(13) 0.37857(10) 0.0411(6) Uani 1 1 d . . .
C2 C -0.1054(2) 0.38936(14) 0.34806(10) 0.0421(7) Uani 1 1 d . . .
C3 C -0.1552(2) 0.44029(13) 0.37293(11) 0.0438(7) Uani 1 1 d . . .
C4 C -0.1216(2) 0.43506(14) 0.41870(10) 0.0455(7) Uani 1 1 d . . .
C5 C -0.0545(2) 0.37890(14) 0.42269(10) 0.0434(7) Uani 1 1 d . . .
C6 C 0.0352(2) 0.30113(17) 0.36609(13) 0.0637(9) Uani 1 1 d . . .
H6A H 0.0668 0.2825 0.3931 0.096 Uiso 1 1 calc R . .
H6B H 0.0861 0.3227 0.3487 0.096 Uiso 1 1 calc R . .
H6C H 0.0033 0.2659 0.3485 0.096 Uiso 1 1 calc R . .
C7 C -0.1034(3) 0.38640(18) 0.29733(11) 0.0634(9) Uani 1 1 d . . .
H7A H -0.1528 0.4172 0.2845 0.095 Uiso 1 1 calc R . .
H7B H -0.1195 0.3417 0.2873 0.095 Uiso 1 1 calc R . .
H7C H -0.0366 0.3984 0.2879 0.095 Uiso 1 1 calc R . .
C8 C -0.2245(3) 0.49404(15) 0.35382(13) 0.0673(10) Uani 1 1 d . . .
H8A H -0.2480 0.5215 0.3779 0.101 Uiso 1 1 calc R . .
H8B H -0.2820 0.4737 0.3381 0.101 Uiso 1 1 calc R . .
H8C H -0.1879 0.5213 0.3332 0.101 Uiso 1 1 calc R . .
C9 C -0.1405(3) 0.48453(17) 0.45540(13) 0.0690(10) Uani 1 1 d . . .
H9A H -0.1901 0.5168 0.4448 0.104 Uiso 1 1 calc R . .
H9B H -0.0778 0.5070 0.4638 0.104 Uiso 1 1 calc R . .
H9C H -0.1656 0.4615 0.4812 0.104 Uiso 1 1 calc R . .
C10 C 0.0111(3) 0.36331(19) 0.46408(12) 0.0671(10) Uani 1 1 d . . .
H10A H -0.0114 0.3894 0.4891 0.101 Uiso 1 1 calc R . .
H10B H 0.0809 0.3742 0.4585 0.101 Uiso 1 1 calc R . .
H10C H 0.0059 0.3165 0.4711 0.101 Uiso 1 1 calc R . .
C11 C -0.3977(2) 0.24649(14) 0.38827(10) 0.0462(7) Uani 1 1 d . . .
H11A H -0.4312 0.2717 0.4115 0.055 Uiso 1 1 calc R . .
H11B H -0.4494 0.2228 0.3702 0.055 Uiso 1 1 calc R . .
C12 C -0.3217(2) 0.19772(15) 0.40933(11) 0.0502(7) Uani 1 1 d . . .
H12A H -0.2998 0.1663 0.3867 0.060 Uiso 1 1 calc R . .
H12B H -0.3533 0.1725 0.4331 0.060 Uiso 1 1 calc R . .
C13 C -0.2941(2) 0.24553(13) 0.30675(9) 0.0395(6) Uani 1 1 d . . .
C14 C -0.1953(2) 0.22536(14) 0.30052(10) 0.0462(7) Uani 1 1 d . . .
H14 H -0.1422 0.2440 0.3181 0.055 Uiso 1 1 calc R . .
C15 C -0.1740(3) 0.17744(17) 0.26815(12) 0.0606(9) Uani 1 1 d . . .
H15 H -0.1072 0.1632 0.2647 0.073 Uiso 1 1 calc R . .
C16 C -0.2522(4) 0.15094(18) 0.24117(14) 0.0764(12) Uani 1 1 d . . .
H16 H -0.2382 0.1195 0.2190 0.092 Uiso 1 1 calc R . .
C17 C -0.3504(4) 0.1711(2) 0.24718(13) 0.0778(12) Uani 1 1 d . . .
H17 H -0.4031 0.1529 0.2292 0.093 Uiso 1 1 calc R . .
C18 C -0.3722(3) 0.21816(17) 0.27953(11) 0.0575(8) Uani 1 1 d . . .
H18 H -0.4393 0.2316 0.2832 0.069 Uiso 1 1 calc R . .
C19 C -0.4165(2) 0.35968(14) 0.32555(10) 0.0428(7) Uani 1 1 d . . .
C20 C -0.3965(3) 0.38781(16) 0.28406(12) 0.0568(8) Uani 1 1 d . . .
H20 H -0.3367 0.3764 0.2701 0.068 Uiso 1 1 calc R . .
C21 C -0.4629(3) 0.43214(18) 0.26310(14) 0.0706(11) Uani 1 1 d . . .
H21 H -0.4472 0.4512 0.2356 0.085 Uiso 1 1 calc R . .
C22 C -0.5517(3) 0.44809(18) 0.28275(16) 0.0747(12) Uani 1 1 d . . .
H22 H -0.5971 0.4778 0.2685 0.090 Uiso 1 1 calc R . .
C23 C -0.5744(3) 0.4207(2) 0.32321(16) 0.0770(12) Uani 1 1 d . . .
H23 H -0.6356 0.4314 0.3363 0.092 Uiso 1 1 calc R . .
C24 C -0.5058(3) 0.37639(17) 0.34517(12) 0.0589(9) Uani 1 1 d . . .
H24 H -0.5210 0.3584 0.3731 0.071 Uiso 1 1 calc R . .
C25 C -0.2311(2) 0.24473(15) 0.49368(10) 0.0477(7) Uani 1 1 d . . .
C26 C -0.2501(3) 0.18392(19) 0.51520(12) 0.0699(10) Uani 1 1 d . . .
H26 H -0.2491 0.1441 0.4988 0.084 Uiso 1 1 calc R . .
C27 C -0.2704(4) 0.1824(3) 0.56070(15) 0.0879(13) Uani 1 1 d . . .
H27 H -0.2834 0.1418 0.5748 0.105 Uiso 1 1 calc R . .
C28 C -0.2711(4) 0.2407(3) 0.58464(13) 0.0868(13) Uani 1 1 d . . .
H28 H -0.2856 0.2395 0.6151 0.104 Uiso 1 1 calc R . .
C29 C -0.2508(3) 0.3011(2) 0.56477(12) 0.0744(11) Uani 1 1 d . . .
H29 H -0.2507 0.3406 0.5815 0.089 Uiso 1 1 calc R . .
C30 C -0.2302(3) 0.30204(19) 0.51888(11) 0.0590(8) Uani 1 1 d . . .
H30 H -0.2156 0.3427 0.5051 0.071 Uiso 1 1 calc R . .
C31 C -0.1019(2) 0.18734(14) 0.42905(10) 0.0443(7) Uani 1 1 d . . .
C32 C -0.0218(3) 0.19181(16) 0.46111(11) 0.0538(8) Uani 1 1 d . . .
H32 H -0.0290 0.2181 0.4867 0.065 Uiso 1 1 calc R . .
C33 C 0.0680(3) 0.15758(18) 0.45527(14) 0.0689(10) Uani 1 1 d . . .
H33 H 0.1214 0.1614 0.4767 0.083 Uiso 1 1 calc R . .
C34 C 0.0792(3) 0.11754(19) 0.41767(15) 0.0748(11) Uani 1 1 d . . .
H34 H 0.1404 0.0952 0.4135 0.090 Uiso 1 1 calc R . .
C35 C -0.0002(3) 0.11098(17) 0.38651(14) 0.0703(11) Uani 1 1 d . . .
H35 H 0.0065 0.0831 0.3616 0.084 Uiso 1 1 calc R . .
C36 C -0.0904(3) 0.14560(14) 0.39194(11) 0.0543(8) Uani 1 1 d . . .
H36 H -0.1438 0.1409 0.3706 0.065 Uiso 1 1 calc R . .
C37 C -0.3132(2) 0.38215(14) 0.42964(9) 0.0417(6) Uani 1 1 d . . .
C38 C -0.3754(2) 0.41422(15) 0.44933(10) 0.0453(7) Uani 1 1 d . . .
C39 C -0.4391(2) 0.45693(14) 0.47516(10) 0.0441(7) Uani 1 1 d . . .
C40 C -0.3987(3) 0.4956(2) 0.50946(13) 0.0773(12) Uani 1 1 d . . .
H40 H -0.3291 0.4927 0.5166 0.093 Uiso 1 1 calc R . .
C41 C -0.5426(3) 0.4615(2) 0.46633(13) 0.0732(12) Uani 1 1 d . . .
H41 H -0.5732 0.4352 0.4437 0.088 Uiso 1 1 calc R . .
Fe2 Fe 0.22750(3) 0.161385(19) 0.637819(14) 0.04161(11) Uani 1 1 d . . .
P51 P 0.25243(6) 0.25274(4) 0.59273(3) 0.04271(18) Uani 1 1 d . . .
P52 P 0.08232(6) 0.21643(4) 0.65512(3) 0.04042(17) Uani 1 1 d . . .
C51 C 0.3328(2) 0.16256(15) 0.69587(11) 0.0531(8) Uani 1 1 d . . .
C52 C 0.3863(3) 0.14615(19) 0.65702(13) 0.0656(10) Uani 1 1 d . . .
C53 C 0.3446(3) 0.0861(2) 0.63822(14) 0.0742(11) Uani 1 1 d . . .
C54 C 0.2667(3) 0.06513(16) 0.66611(15) 0.0708(11) Uani 1 1 d . . .
C55 C 0.2573(3) 0.11226(17) 0.70187(13) 0.0612(9) Uani 1 1 d . . .
C56 C 0.3671(3) 0.21438(18) 0.73005(14) 0.0782(12) Uani 1 1 d . . .
H56A H 0.3188 0.2167 0.7536 0.117 Uiso 1 1 calc R . .
H56B H 0.3714 0.2573 0.7156 0.117 Uiso 1 1 calc R . .
H56C H 0.4330 0.2023 0.7428 0.117 Uiso 1 1 calc R . .
C57 C 0.4827(3) 0.1796(3) 0.64214(19) 0.1112(18) Uani 1 1 d . . .
H57A H 0.5038 0.1593 0.6146 0.167 Uiso 1 1 calc R . .
H57B H 0.5356 0.1743 0.6652 0.167 Uiso 1 1 calc R . .
H57C H 0.4700 0.2265 0.6371 0.167 Uiso 1 1 calc R . .
C58 C 0.3843(5) 0.0465(3) 0.59991(19) 0.142(3) Uani 1 1 d . . .
H58A H 0.4375 0.0713 0.5860 0.213 Uiso 1 1 calc R . .
H58B H 0.3299 0.0380 0.5780 0.213 Uiso 1 1 calc R . .
H58C H 0.4112 0.0046 0.6110 0.213 Uiso 1 1 calc R . .
C59 C 0.2109(4) -0.00043(18) 0.6617(2) 0.132(2) Uani 1 1 d . . .
H59A H 0.1608 -0.0032 0.6844 0.198 Uiso 1 1 calc R . .
H59B H 0.2586 -0.0367 0.6655 0.198 Uiso 1 1 calc R . .
H59C H 0.1777 -0.0032 0.6323 0.198 Uiso 1 1 calc R . .
C60 C 0.1936(3) 0.1012(2) 0.74225(14) 0.0907(14) Uani 1 1 d . . .
H60A H 0.1493 0.0635 0.7368 0.136 Uiso 1 1 calc R . .
H60B H 0.1535 0.1405 0.7475 0.136 Uiso 1 1 calc R . .
H60C H 0.2375 0.0926 0.7683 0.136 Uiso 1 1 calc R . .
C61 C 0.1320(2) 0.30085(15) 0.58708(10) 0.0487(7) Uani 1 1 d . . .
H61A H 0.1378 0.3414 0.6051 0.058 Uiso 1 1 calc R . .
H61B H 0.1199 0.3139 0.5558 0.058 Uiso 1 1 calc R . .
C62 C 0.0424(2) 0.25919(15) 0.60251(10) 0.0455(7) Uani 1 1 d . . .
H62A H 0.0226 0.2265 0.5795 0.055 Uiso 1 1 calc R . .
H62B H -0.0158 0.2880 0.6076 0.055 Uiso 1 1 calc R . .
C63 C 0.3463(2) 0.31536(15) 0.61191(11) 0.0479(7) Uani 1 1 d . . .
C64 C 0.3353(3) 0.34498(15) 0.65405(12) 0.0532(8) Uani 1 1 d . . .
H64 H 0.2794 0.3343 0.6711 0.064 Uiso 1 1 calc R . .
C65 C 0.4074(3) 0.39024(17) 0.67044(14) 0.0691(10) Uani 1 1 d . . .
H65 H 0.3989 0.4106 0.6983 0.083 Uiso 1 1 calc R . .
C66 C 0.4906(3) 0.40551(18) 0.64640(17) 0.0798(12) Uani 1 1 d . . .
H66 H 0.5392 0.4354 0.6582 0.096 Uiso 1 1 calc R . .
C67 C 0.5032(3) 0.3767(2) 0.60461(17) 0.0866(13) Uani 1 1 d . . .
H67 H 0.5596 0.3876 0.5880 0.104 Uiso 1 1 calc R . .
C68 C 0.4307(3) 0.33116(19) 0.58736(14) 0.0737(11) Uani 1 1 d . . .
H68 H 0.4392 0.3114 0.5593 0.088 Uiso 1 1 calc R . .
C69 C 0.2841(3) 0.24039(17) 0.53348(11) 0.0560(8) Uani 1 1 d . . .
C70 C 0.2740(3) 0.2939(2) 0.50357(12) 0.0738(11) Uani 1 1 d . . .
H70 H 0.2511 0.3350 0.5139 0.089 Uiso 1 1 calc R . .
C71 C 0.2979(4) 0.2870(3) 0.45801(14) 0.0994(16) Uani 1 1 d . . .
H71 H 0.2901 0.3227 0.4380 0.119 Uiso 1 1 calc R . .
C72 C 0.3332(4) 0.2254(3) 0.44370(17) 0.1050(17) Uani 1 1 d . . .
H72 H 0.3501 0.2199 0.4137 0.126 Uiso 1 1 calc R . .
C73 C 0.3436(4) 0.1729(3) 0.47281(17) 0.0991(16) Uani 1 1 d . . .
H73 H 0.3678 0.1320 0.4625 0.119 Uiso 1 1 calc R . .
C74 C 0.3187(3) 0.1793(2) 0.51789(14) 0.0756(11) Uani 1 1 d . . .
H74 H 0.3252 0.1429 0.5374 0.091 Uiso 1 1 calc R . .
C75 C -0.0320(2) 0.16828(14) 0.66843(10) 0.0440(7) Uani 1 1 d . . .
C76 C -0.0408(3) 0.10042(17) 0.65829(12) 0.0632(9) Uani 1 1 d . . .
H76 H 0.0146 0.0771 0.6474 0.076 Uiso 1 1 calc R . .
C77 C -0.1320(3) 0.06775(19) 0.66446(14) 0.0709(11) Uani 1 1 d . . .
H77 H -0.1376 0.0224 0.6574 0.085 Uiso 1 1 calc R . .
C78 C -0.2133(3) 0.10029(19) 0.68060(12) 0.0658(10) Uani 1 1 d . . .
H78 H -0.2744 0.0777 0.6844 0.079 Uiso 1 1 calc R . .
C79 C -0.2044(3) 0.16819(19) 0.69155(11) 0.0615(9) Uani 1 1 d . . .
H79 H -0.2595 0.1910 0.7031 0.074 Uiso 1 1 calc R . .
C80 C -0.1142(2) 0.20138(17) 0.68529(10) 0.0534(8) Uani 1 1 d . . .
H80 H -0.1087 0.2467 0.6925 0.064 Uiso 1 1 calc R . .
C81 C 0.0844(2) 0.28437(15) 0.69725(11) 0.0486(7) Uani 1 1 d . . .
C82 C 0.1235(3) 0.2718(2) 0.74049(14) 0.0782(11) Uani 1 1 d . . .
H82 H 0.1430 0.2284 0.7484 0.094 Uiso 1 1 calc R . .
C83 C 0.1345(4) 0.3228(3) 0.77238(17) 0.1026(16) Uani 1 1 d . . .
H83 H 0.1625 0.3139 0.8011 0.123 Uiso 1 1 calc R . .
C84 C 0.1031(4) 0.3869(2) 0.76081(19) 0.0912(15) Uani 1 1 d . . .
H84 H 0.1115 0.4217 0.7815 0.109 Uiso 1 1 calc R . .
C85 C 0.0602(4) 0.39914(19) 0.71950(17) 0.0835(13) Uani 1 1 d . . .
H85 H 0.0370 0.4420 0.7122 0.100 Uiso 1 1 calc R . .
C86 C 0.0506(3) 0.34804(16) 0.68783(13) 0.0670(10) Uani 1 1 d . . .
H86 H 0.0206 0.3572 0.6595 0.080 Uiso 1 1 calc R . .
C87 C 0.1519(2) 0.11882(14) 0.59105(10) 0.0465(7) Uani 1 1 d . . .
C88 C 0.1064(2) 0.08300(15) 0.56347(10) 0.0486(7) Uani 1 1 d . . .
C89 C 0.0527(2) 0.04072(13) 0.53195(11) 0.0470(7) Uani 1 1 d . . .
C90 C 0.1035(3) -0.00864(15) 0.50823(11) 0.0563(8) Uani 1 1 d . . .
H90 H 0.1731 -0.0150 0.5137 0.068 Uiso 1 1 calc R . .
C91 C -0.0518(2) 0.04828(15) 0.52331(11) 0.0531(8) Uani 1 1 d . . .
H91 H -0.0874 0.0805 0.5390 0.064 Uiso 1 1 calc R . .

loop_
_atom_site_aniso_label
_atom_site_aniso_U_11
_atom_site_aniso_U_22
_atom_site_aniso_U_33
_atom_site_aniso_U_23
_atom_site_aniso_U_13
_atom_site_aniso_U_12
C101 0.55(5) 0.25(2) 0.27(2) 0.16(2) 0.28(3) 0.33(3)
Cl1 0.328(6) 0.397(6) 0.319(5) -0.135(5) 0.169(4) -0.173(5)
P3 0.0635(6) 0.0667(6) 0.0775(7) -0.0121(5) 0.0007(5) -0.0051(5)
F1 0.132(3) 0.219(4) 0.239(5) 0.002(4) 0.093(3) -0.001(3)
F2 0.167(3) 0.089(2) 0.244(5) 0.035(2) -0.045(3) -0.004(2)
F3 0.098(3) 0.258(5) 0.214(4) -0.040(4) 0.072(3) -0.002(3)
F4 0.148(3) 0.0729(16) 0.182(3) 0.0055(18) -0.067(2) -0.0145(16)
F5 0.195(4) 0.168(3) 0.128(3) -0.050(2) -0.078(3) 0.063(3)
F6 0.177(3) 0.117(2) 0.142(3) -0.053(2) -0.071(2) 0.014(2)
P4 0.0637(7) 0.0852(8) 0.0899(8) -0.0063(6) 0.0107(6) -0.0236(6)
F7 0.295(7) 0.359(7) 0.105(3) 0.006(4) 0.080(4) 0.075(6)
F8 0.216(5) 0.084(2) 0.349(7) 0.052(3) -0.043(5) -0.046(3)
F9 0.314(6) 0.194(4) 0.108(3) -0.027(3) 0.033(3) 0.066(4)
F10 0.113(2) 0.100(2) 0.143(3) -0.0059(18) -0.0219(19) 0.0010(16)
F11 0.097(3) 0.221(4) 0.332(6) 0.098(4) -0.054(3) -0.082(3)
F12 0.083(2) 0.139(3) 0.235(4) 0.018(3) -0.034(2) -0.0201(19)
Fe1 0.0329(2) 0.03312(19) 0.0343(2) -0.00242(15) 0.00337(15) 0.00106(15)
P1 0.0317(4) 0.0390(4) 0.0375(4) -0.0036(3) 0.0024(3) 0.0008(3)
P2 0.0430(4) 0.0380(4) 0.0390(4) 0.0031(3) 0.0033(3) 0.0015(3)
C1 0.0361(15) 0.0396(14) 0.0480(17) -0.0051(12) 0.0066(12) -0.0034(12)
C2 0.0422(16) 0.0436(15) 0.0410(16) -0.0011(12) 0.0074(13) -0.0145(13)
C3 0.0411(16) 0.0350(14) 0.0557(19) 0.0035(13) 0.0063(14) -0.0059(12)
C4 0.0470(17) 0.0389(15) 0.0508(18) -0.0090(13) 0.0059(14) -0.0097(13)
C5 0.0358(15) 0.0466(16) 0.0476(17) 0.0004(13) -0.0019(13) -0.0069(12)
C6 0.0389(18) 0.060(2) 0.093(3) -0.0094(19) 0.0145(18) -0.0027(15)
C7 0.074(2) 0.073(2) 0.0439(19) 0.0090(16) 0.0099(17) -0.0172(19)
C8 0.072(2) 0.0381(16) 0.091(3) 0.0144(17) -0.001(2) 0.0047(16)
C9 0.073(2) 0.058(2) 0.076(3) -0.0303(18) 0.014(2) -0.0111(18)
C10 0.056(2) 0.079(2) 0.064(2) 0.0006(19) -0.0211(18) -0.0103(18)
C11 0.0376(16) 0.0504(16) 0.0508(18) -0.0042(14) 0.0068(13) -0.0066(13)
C12 0.0526(19) 0.0423(16) 0.0559(19) 0.0026(14) 0.0067(15) -0.0116(14)
C13 0.0389(15) 0.0393(14) 0.0402(15) -0.0038(12) 0.0000(12) 0.0012(12)
C14 0.0445(17) 0.0443(15) 0.0504(18) -0.0020(13) 0.0076(14) 0.0026(13)
C15 0.064(2) 0.0548(19) 0.065(2) -0.0035(17) 0.0191(18) 0.0121(17)
C16 0.107(4) 0.058(2) 0.065(2) -0.0197(18) 0.019(2) 0.004(2)
C17 0.088(3) 0.076(2) 0.069(3) -0.035(2) -0.010(2) -0.005(2)
C18 0.0476(19) 0.069(2) 0.055(2) -0.0166(17) -0.0054(15) 0.0031(16)
C19 0.0384(16) 0.0427(15) 0.0467(17) -0.0069(13) -0.0061(13) 0.0022(12)
C20 0.0490(19) 0.0575(19) 0.064(2) 0.0111(16) -0.0016(16) 0.0032(15)
C21 0.082(3) 0.058(2) 0.070(2) 0.0111(18) -0.020(2) 0.0036(19)
C22 0.076(3) 0.056(2) 0.089(3) -0.014(2) -0.039(2) 0.0191(19)
C23 0.052(2) 0.087(3) 0.091(3) -0.029(2) -0.016(2) 0.029(2)
C24 0.0497(19) 0.068(2) 0.059(2) -0.0157(17) -0.0015(16) 0.0150(16)
C25 0.0486(18) 0.0547(18) 0.0401(16) 0.0098(14) 0.0058(13) 0.0107(14)
C26 0.086(3) 0.065(2) 0.060(2) 0.0181(18) 0.020(2) 0.013(2)
C27 0.095(3) 0.102(3) 0.068(3) 0.036(3) 0.020(2) 0.008(3)
C28 0.093(3) 0.128(4) 0.041(2) 0.012(2) 0.011(2) 0.011(3)
C29 0.079(3) 0.096(3) 0.049(2) -0.009(2) 0.0020(19) 0.004(2)
C30 0.060(2) 0.071(2) 0.0461(19) 0.0005(17) -0.0008(16) 0.0011(17)
C31 0.0503(18) 0.0369(14) 0.0458(17) 0.0091(13) 0.0043(14) 0.0050(13)
C32 0.056(2) 0.0525(18) 0.0531(19) 0.0068(15) 0.0053(16) 0.0072(15)
C33 0.054(2) 0.077(2) 0.076(3) 0.024(2) 0.0048(19) 0.0110(19)
C34 0.066(3) 0.068(2) 0.093(3) 0.020(2) 0.026(2) 0.024(2)
C35 0.087(3) 0.0504(19) 0.075(3) -0.0002(18) 0.020(2) 0.0155(19)
C36 0.064(2) 0.0407(16) 0.059(2) 0.0012(14) 0.0034(17) 0.0059(15)
C37 0.0429(16) 0.0421(15) 0.0400(16) -0.0074(12) 0.0009(13) -0.0012(12)
C38 0.0427(17) 0.0514(16) 0.0421(16) -0.0053(13) 0.0056(13) 0.0079(13)
C39 0.0428(16) 0.0501(16) 0.0399(16) -0.0083(13) 0.0060(13) 0.0082(13)
C40 0.0400(19) 0.116(3) 0.075(3) -0.048(2) -0.0041(17) 0.0180(19)
C41 0.044(2) 0.100(3) 0.075(3) -0.052(2) 0.0003(18) 0.0064(19)
Fe2 0.0378(2) 0.0391(2) 0.0468(2) -0.00238(17) -0.01252(18) -0.00162(17)
P51 0.0364(4) 0.0461(4) 0.0453(4) -0.0038(3) -0.0021(3) -0.0042(3)
P52 0.0374(4) 0.0416(4) 0.0419(4) 0.0008(3) -0.0038(3) -0.0054(3)
C51 0.0446(18) 0.0541(18) 0.058(2) 0.0055(15) -0.0241(15) 0.0001(14)
C52 0.0402(19) 0.082(3) 0.073(2) 0.017(2) -0.0107(17) 0.0101(17)
C53 0.068(3) 0.074(3) 0.079(3) -0.010(2) -0.021(2) 0.033(2)
C54 0.082(3) 0.0395(17) 0.087(3) 0.0036(18) -0.042(2) 0.0034(17)
C55 0.052(2) 0.060(2) 0.070(2) 0.0220(18) -0.0204(17) -0.0008(16)
C56 0.081(3) 0.066(2) 0.084(3) 0.003(2) -0.046(2) -0.008(2)
C57 0.038(2) 0.157(5) 0.139(4) 0.051(4) 0.002(2) 0.009(3)
C58 0.153(5) 0.160(5) 0.111(4) -0.032(4) -0.018(4) 0.112(5)
C59 0.152(5) 0.041(2) 0.194(6) 0.020(3) -0.091(5) -0.015(3)
C60 0.080(3) 0.107(3) 0.084(3) 0.050(3) -0.011(2) -0.008(2)
C61 0.0433(17) 0.0544(17) 0.0479(17) 0.0100(14) -0.0034(14) 0.0041(14)
C62 0.0372(16) 0.0529(17) 0.0459(17) 0.0044(13) -0.0062(13) 0.0000(13)
C63 0.0408(17) 0.0432(15) 0.0591(19) -0.0019(14) -0.0037(14) -0.0017(13)
C64 0.0511(19) 0.0443(16) 0.064(2) -0.0028(15) -0.0055(16) -0.0009(14)
C65 0.072(3) 0.0510(19) 0.082(3) -0.0125(18) -0.024(2) -0.0003(18)
C66 0.071(3) 0.054(2) 0.112(4) -0.004(2) -0.025(3) -0.0172(19)
C67 0.056(2) 0.089(3) 0.115(4) 0.001(3) 0.005(2) -0.030(2)
C68 0.062(2) 0.078(2) 0.082(3) -0.006(2) 0.007(2) -0.023(2)
C69 0.0483(19) 0.066(2) 0.054(2) -0.0094(16) 0.0068(15) -0.0090(16)
C70 0.085(3) 0.085(3) 0.052(2) 0.006(2) 0.0153(19) -0.010(2)
C71 0.106(4) 0.139(4) 0.055(3) 0.004(3) 0.016(2) -0.038(3)
C72 0.095(4) 0.159(5) 0.064(3) -0.025(3) 0.030(3) -0.020(4)
C73 0.096(4) 0.122(4) 0.081(3) -0.035(3) 0.029(3) -0.002(3)
C74 0.061(2) 0.091(3) 0.076(3) -0.021(2) 0.009(2) 0.000(2)
C75 0.0399(16) 0.0488(16) 0.0428(16) 0.0056(13) -0.0051(13) -0.0086(13)
C76 0.060(2) 0.0551(19) 0.075(2) 0.0028(17) 0.0067(18) -0.0102(17)
C77 0.071(3) 0.058(2) 0.084(3) 0.0002(19) 0.003(2) -0.0269(19)
C78 0.056(2) 0.085(3) 0.057(2) 0.0078(19) 0.0021(17) -0.025(2)
C79 0.049(2) 0.083(3) 0.053(2) 0.0042(18) 0.0092(16) -0.0123(18)
C80 0.050(2) 0.0613(19) 0.0484(18) 0.0006(15) 0.0008(15) -0.0115(16)
C81 0.0411(17) 0.0498(17) 0.0553(19) -0.0074(14) 0.0055(14) -0.0114(13)
C82 0.076(3) 0.081(3) 0.077(3) -0.024(2) -0.016(2) 0.006(2)
C83 0.094(4) 0.128(4) 0.083(3) -0.048(3) -0.026(3) 0.000(3)
C84 0.081(3) 0.085(3) 0.109(4) -0.051(3) 0.027(3) -0.030(3)
C85 0.106(4) 0.053(2) 0.094(3) -0.017(2) 0.044(3) -0.021(2)
C86 0.085(3) 0.054(2) 0.064(2) -0.0047(17) 0.026(2) -0.0040(18)
C87 0.0456(17) 0.0437(16) 0.0493(18) -0.0021(13) -0.0084(14) 0.0017(13)
C88 0.0502(18) 0.0467(16) 0.0483(18) -0.0059(14) -0.0080(14) -0.0021(14)
C89 0.0517(18) 0.0356(14) 0.0523(18) -0.0003(13) -0.0166(15) -0.0049(13)
C90 0.0485(19) 0.0525(18) 0.066(2) -0.0114(16) -0.0150(16) 0.0014(14)
C91 0.0523(19) 0.0462(16) 0.060(2) -0.0152(14) -0.0106(16) 0.0037(14)

loop_
_atom_type_symbol
_atom_type_description
_atom_type_scat_dispersion_real
_atom_type_scat_dispersion_imag
_atom_type_scat_source
C C 0.0033 0.0016 'International Tables Vol C Tables 4.2.6.8 and 6.1.1.4'
H H 0.0000 0.0000 'International Tables Vol C Tables 4.2.6.8 and 6.1.1.4'
F F 0.0171 0.0103 'International Tables Vol C Tables 4.2.6.8 and 6.1.1.4'
P P 0.1023 0.0942 'International Tables Vol C Tables 4.2.6.8 and 6.1.1.4'
Cl Cl 0.1484 0.1585 'International Tables Vol C Tables 4.2.6.8 and 6.1.1.4'
Fe Fe 0.3463 0.8444 'International Tables Vol C Tables 4.2.6.8 and 6.1.1.4'

loop_
_geom_angle_atom_site_label_1
_geom_angle_atom_site_label_2
_geom_angle_atom_site_label_3
_geom_angle
_geom_angle_site_symmetry_1
_geom_angle_site_symmetry_3
_geom_angle_publ_flag
C101 C101 Cl1 64(3) 3_656 . ?
C101 C101 Cl1 58(3) 3_656 3_656 ?
Cl1 C101 Cl1 121.2(12) . 3_656 ?
C101 Cl1 C101 58.8(12) . 3_656 ?
F3 P3 F6 94.2(2) . . ?
F3 P3 F1 177.8(3) . . ?
F6 P3 F1 88.1(3) . . ?
F3 P3 F5 86.2(2) . . ?
F6 P3 F5 178.4(2) . . ?
F1 P3 F5 91.5(3) . . ?
F3 P3 F4 93.9(2) . . ?
F6 P3 F4 91.12(17) . . ?
F1 P3 F4 86.0(2) . . ?
F5 P3 F4 87.34(19) . . ?
F3 P3 F2 88.9(3) . . ?
F6 P3 F2 88.8(2) . . ?
F1 P3 F2 91.3(3) . . ?
F5 P3 F2 92.7(2) . . ?
F4 P3 F2 177.2(3) . . ?
F7 P4 F11 92.0(4) . . ?
F7 P4 F12 88.5(3) . . ?
F11 P4 F12 178.1(2) . . ?
F7 P4 F8 92.9(3) . . ?
F11 P4 F8 91.2(3) . . ?
F12 P4 F8 90.6(2) . . ?
F7 P4 F9 174.6(4) . . ?
F11 P4 F9 91.7(3) . . ?
F12 P4 F9 87.7(3) . . ?
F8 P4 F9 90.9(3) . . ?
F7 P4 F10 91.5(3) . . ?
F11 P4 F10 88.1(2) . . ?
F12 P4 F10 90.02(18) . . ?
F8 P4 F10 175.6(3) . . ?
F9 P4 F10 84.7(2) . . ?
C37 Fe1 C4 86.45(12) . . ?
C37 Fe1 C5 115.80(12) . . ?
C4 Fe1 C5 39.04(11) . . ?
C37 Fe1 C3 94.60(12) . . ?
C4 Fe1 C3 38.72(11) . . ?
C5 Fe1 C3 65.05(11) . . ?
C37 Fe1 C2 131.41(12) . . ?
C4 Fe1 C2 64.28(11) . . ?
C5 Fe1 C2 64.05(11) . . ?
C3 Fe1 C2 38.54(11) . . ?
C37 Fe1 C1 150.89(11) . . ?
C4 Fe1 C1 64.49(11) . . ?
C5 Fe1 C1 38.52(11) . . ?
C3 Fe1 C1 64.19(11) . . ?
C2 Fe1 C1 37.52(11) . . ?
C37 Fe1 P1 83.92(9) . . ?
C4 Fe1 P1 145.23(9) . . ?
C5 Fe1 P1 159.21(8) . . ?
C3 Fe1 P1 109.00(9) . . ?
C2 Fe1 P1 98.45(8) . . ?
C1 Fe1 P1 120.70(8) . . ?
C37 Fe1 P2 94.55(9) . . ?
C4 Fe1 P2 130.90(9) . . ?
C5 Fe1 P2 100.70(8) . . ?
C3 Fe1 P2 165.44(9) . . ?
C2 Fe1 P2 134.02(8) . . ?
C1 Fe1 P2 103.08(8) . . ?
P1 Fe1 P2 83.22(3) . . ?
C19 P1 C13 102.69(13) . . ?
C19 P1 C11 106.51(14) . . ?
C13 P1 C11 100.26(13) . . ?
C19 P1 Fe1 118.45(9) . . ?
C13 P1 Fe1 121.58(9) . . ?
C11 P1 Fe1 105.10(10) . . ?
C31 P2 C25 102.33(13) . . ?
C31 P2 C12 105.66(14) . . ?
C25 P2 C12 103.38(15) . . ?
C31 P2 Fe1 118.55(10) . . ?
C25 P2 Fe1 116.11(10) . . ?
C12 P2 Fe1 109.31(10) . . ?
C2 C1 C5 107.8(2) . . ?
C2 C1 C6 125.9(3) . . ?
C5 C1 C6 125.2(3) . . ?
C2 C1 Fe1 71.10(16) . . ?
C5 C1 Fe1 68.56(16) . . ?
C6 C1 Fe1 135.0(2) . . ?
C1 C2 C3 108.2(2) . . ?
C1 C2 C7 126.0(3) . . ?
C3 C2 C7 124.7(3) . . ?
C1 C2 Fe1 71.38(16) . . ?
C3 C2 Fe1 68.52(15) . . ?
C7 C2 Fe1 135.1(2) . . ?
C2 C3 C4 108.1(3) . . ?
C2 C3 C8 126.5(3) . . ?
C4 C3 C8 125.2(3) . . ?
C2 C3 Fe1 72.94(15) . . ?
C4 C3 Fe1 70.68(16) . . ?
C8 C3 Fe1 125.9(2) . . ?
C5 C4 C3 107.8(2) . . ?
C5 C4 C9 125.2(3) . . ?
C3 C4 C9 126.5(3) . . ?
C5 C4 Fe1 70.61(15) . . ?
C3 C4 Fe1 70.60(15) . . ?
C9 C4 Fe1 130.6(2) . . ?
C4 C5 C1 107.9(3) . . ?
C4 C5 C10 124.2(3) . . ?
C1 C5 C10 126.4(3) . . ?
C4 C5 Fe1 70.36(16) . . ?
C1 C5 Fe1 72.92(16) . . ?
C10 C5 Fe1 133.4(2) . . ?
C1 C6 H6A 109.5 . . ?
C1 C6 H6B 109.5 . . ?
H6A C6 H6B 109.5 . . ?
C1 C6 H6C 109.5 . . ?
H6A C6 H6C 109.5 . . ?
H6B C6 H6C 109.5 . . ?
C2 C7 H7A 109.5 . . ?
C2 C7 H7B 109.5 . . ?
H7A C7 H7B 109.5 . . ?
C2 C7 H7C 109.5 . . ?
H7A C7 H7C 109.5 . . ?
H7B C7 H7C 109.5 . . ?
C3 C8 H8A 109.5 . . ?
C3 C8 H8B 109.5 . . ?
H8A C8 H8B 109.5 . . ?
C3 C8 H8C 109.5 . . ?
H8A C8 H8C 109.5 . . ?
H8B C8 H8C 109.5 . . ?
C4 C9 H9A 109.5 . . ?
C4 C9 H9B 109.5 . . ?
H9A C9 H9B 109.5 . . ?
C4 C9 H9C 109.5 . . ?
H9A C9 H9C 109.5 . . ?
H9B C9 H9C 109.5 . . ?
C5 C10 H10A 109.5 . . ?
C5 C10 H10B 109.5 . . ?
H10A C10 H10B 109.5 . . ?
C5 C10 H10C 109.5 . . ?
H10A C10 H10C 109.5 . . ?
H10B C10 H10C 109.5 . . ?
C12 C11 P1 106.3(2) . . ?
C12 C11 H11A 110.5 . . ?
P1 C11 H11A 110.5 . . ?
C12 C11 H11B 110.5 . . ?
P1 C11 H11B 110.5 . . ?
H11A C11 H11B 108.7 . . ?
C11 C12 P2 109.5(2) . . ?
C11 C12 H12A 109.8 . . ?
P2 C12 H12A 109.8 . . ?
C11 C12 H12B 109.8 . . ?
P2 C12 H12B 109.8 . . ?
H12A C12 H12B 108.2 . . ?
C14 C13 C18 118.9(3) . . ?
C14 C13 P1 121.0(2) . . ?
C18 C13 P1 119.9(2) . . ?
C13 C14 C15 120.6(3) . . ?
C13 C14 H14 119.7 . . ?
C15 C14 H14 119.7 . . ?
C16 C15 C14 119.9(3) . . ?
C16 C15 H15 120.0 . . ?
C14 C15 H15 120.0 . . ?
C17 C16 C15 119.6(3) . . ?
C17 C16 H16 120.2 . . ?
C15 C16 H16 120.2 . . ?
C16 C17 C18 120.8(4) . . ?
C16 C17 H17 119.6 . . ?
C18 C17 H17 119.6 . . ?
C17 C18 C13 120.2(3) . . ?
C17 C18 H18 119.9 . . ?
C13 C18 H18 119.9 . . ?
C24 C19 C20 118.2(3) . . ?
C24 C19 P1 121.8(2) . . ?
C20 C19 P1 120.1(2) . . ?
C21 C20 C19 121.6(3) . . ?
C21 C20 H20 119.2 . . ?
C19 C20 H20 119.2 . . ?
C22 C21 C20 119.7(4) . . ?
C22 C21 H21 120.1 . . ?
C20 C21 H21 120.2 . . ?
C23 C22 C21 120.2(3) . . ?
C23 C22 H22 119.9 . . ?
C21 C22 H22 119.9 . . ?
C22 C23 C24 120.2(4) . . ?
C22 C23 H23 119.9 . . ?
C24 C23 H23 119.9 . . ?
C19 C24 C23 120.0(4) . . ?
C19 C24 H24 120.0 . . ?
C23 C24 H24 120.0 . . ?
C30 C25 C26 118.4(3) . . ?
C30 C25 P2 123.0(2) . . ?
C26 C25 P2 118.7(3) . . ?
C25 C26 C27 120.6(4) . . ?
C25 C26 H26 119.7 . . ?
C27 C26 H26 119.7 . . ?
C28 C27 C26 119.5(4) . . ?
C28 C27 H27 120.2 . . ?
C26 C27 H27 120.2 . . ?
C27 C28 C29 121.4(4) . . ?
C27 C28 H28 119.3 . . ?
C29 C28 H28 119.3 . . ?
C28 C29 C30 118.5(4) . . ?
C28 C29 H29 120.8 . . ?
C30 C29 H29 120.8 . . ?
C25 C30 C29 121.6(3) . . ?
C25 C30 H30 119.2 . . ?
C29 C30 H30 119.2 . . ?
C32 C31 C36 118.4(3) . . ?
C32 C31 P2 119.0(2) . . ?
C36 C31 P2 122.1(2) . . ?
C33 C32 C31 120.6(3) . . ?
C33 C32 H32 119.7 . . ?
C31 C32 H32 119.7 . . ?
C34 C33 C32 120.4(4) . . ?
C34 C33 H33 119.8 . . ?
C32 C33 H33 119.8 . . ?
C35 C34 C33 119.7(4) . . ?
C35 C34 H34 120.2 . . ?
C33 C34 H34 120.1 . . ?
C34 C35 C36 120.3(4) . . ?
C34 C35 H35 119.8 . . ?
C36 C35 H35 119.9 . . ?
C31 C36 C35 120.6(3) . . ?
C31 C36 H36 119.7 . . ?
C35 C36 H36 119.7 . . ?
C38 C37 Fe1 169.8(3) . . ?
C37 C38 C39 172.9(3) . . ?
C40 C39 C41 117.1(3) . . ?
C40 C39 C38 121.0(3) . . ?
C41 C39 C38 121.9(3) . . ?
C41 C40 C39 122.1(3) 3_466 . ?
C41 C40 H40 118.9 3_466 . ?
C39 C40 H40 118.9 . . ?
C40 C41 C39 120.7(3) 3_466 . ?
C40 C41 H41 119.6 3_466 . ?
C39 C41 H41 119.6 . . ?
C87 Fe2 C53 92.57(14) . . ?
C87 Fe2 C54 89.74(13) . . ?
C53 Fe2 C54 38.07(16) . . ?
C87 Fe2 C55 121.11(13) . . ?
C53 Fe2 C55 64.70(16) . . ?
C54 Fe2 C55 38.65(14) . . ?
C87 Fe2 C52 127.45(15) . . ?
C53 Fe2 C52 38.57(15) . . ?
C54 Fe2 C52 63.75(15) . . ?
C55 Fe2 C52 64.18(14) . . ?
C87 Fe2 C51 153.52(12) . . ?
C53 Fe2 C51 64.48(14) . . ?
C54 Fe2 C51 64.15(12) . . ?
C55 Fe2 C51 38.53(12) . . ?
C52 Fe2 C51 38.06(14) . . ?
C87 Fe2 P52 87.81(9) . . ?
C53 Fe2 P52 160.26(14) . . ?
C54 Fe2 P52 122.23(14) . . ?
C55 Fe2 P52 98.37(10) . . ?
C52 Fe2 P52 144.70(12) . . ?
C51 Fe2 P52 109.25(10) . . ?
C87 Fe2 P51 90.71(9) . . ?
C53 Fe2 P51 116.21(14) . . ?
C54 Fe2 P51 154.26(14) . . ?
C55 Fe2 P51 148.12(10) . . ?
C52 Fe2 P51 96.18(10) . . ?
C51 Fe2 P51 110.73(9) . . ?
P52 Fe2 P51 83.51(3) . . ?
C63 P51 C69 102.39(15) . . ?
C63 P51 C61 103.64(14) . . ?
C69 P51 C61 101.93(15) . . ?
C63 P51 Fe2 118.14(11) . . ?
C69 P51 Fe2 119.58(12) . . ?
C61 P51 Fe2 108.96(10) . . ?
C62 P52 C75 102.53(13) . . ?
C62 P52 C81 103.30(15) . . ?
C75 P52 C81 103.31(14) . . ?
C62 P52 Fe2 104.29(10) . . ?
C75 P52 Fe2 119.58(10) . . ?
C81 P52 Fe2 121.17(10) . . ?
C52 C51 C55 108.0(3) . . ?
C52 C51 C56 124.4(3) . . ?
C55 C51 C56 126.2(4) . . ?
C52 C51 Fe2 70.77(19) . . ?
C55 C51 Fe2 70.50(17) . . ?
C56 C51 Fe2 135.1(2) . . ?
C53 C52 C51 108.6(3) . . ?
C53 C52 C57 124.9(4) . . ?
C51 C52 C57 125.8(4) . . ?
C53 C52 Fe2 70.3(2) . . ?
C51 C52 Fe2 71.17(18) . . ?
C57 C52 Fe2 132.1(3) . . ?
C54 C53 C52 107.3(3) . . ?
C54 C53 C58 125.0(5) . . ?
C52 C53 C58 127.1(5) . . ?
C54 C53 Fe2 71.0(2) . . ?
C52 C53 Fe2 71.16(19) . . ?
C58 C53 Fe2 129.5(3) . . ?
C53 C54 C55 109.1(3) . . ?
C53 C54 C59 124.8(5) . . ?
C55 C54 C59 125.7(5) . . ?
C53 C54 Fe2 70.9(2) . . ?
C55 C54 Fe2 71.01(18) . . ?
C59 C54 Fe2 129.4(3) . . ?
C54 C55 C51 106.9(3) . . ?
C54 C55 C60 124.3(4) . . ?
C51 C55 C60 127.8(4) . . ?
C54 C55 Fe2 70.3(2) . . ?
C51 C55 Fe2 70.97(18) . . ?
C60 C55 Fe2 132.9(3) . . ?
C51 C56 H56A 109.5 . . ?
C51 C56 H56B 109.5 . . ?
H56A C56 H56B 109.5 . . ?
C51 C56 H56C 109.5 . . ?
H56A C56 H56C 109.5 . . ?
H56B C56 H56C 109.5 . . ?
C52 C57 H57A 109.5 . . ?
C52 C57 H57B 109.5 . . ?
H57A C57 H57B 109.5 . . ?
C52 C57 H57C 109.5 . . ?
H57A C57 H57C 109.5 . . ?
H57B C57 H57C 109.5 . . ?
C53 C58 H58A 109.5 . . ?
C53 C58 H58B 109.5 . . ?
H58A C58 H58B 109.5 . . ?
C53 C58 H58C 109.5 . . ?
H58A C58 H58C 109.5 . . ?
H58B C58 H58C 109.5 . . ?
C54 C59 H59A 109.5 . . ?
C54 C59 H59B 109.5 . . ?
H59A C59 H59B 109.5 . . ?
C54 C59 H59C 109.5 . . ?
H59A C59 H59C 109.5 . . ?
H59B C59 H59C 109.5 . . ?
C55 C60 H60A 109.5 . . ?
C55 C60 H60B 109.5 . . ?
H60A C60 H60B 109.5 . . ?
C55 C60 H60C 109.5 . . ?
H60A C60 H60C 109.5 . . ?
H60B C60 H60C 109.5 . . ?
C62 C61 P51 110.8(2) . . ?
C62 C61 H61A 109.5 . . ?
P51 C61 H61A 109.5 . . ?
C62 C61 H61B 109.5 . . ?
P51 C61 H61B 109.5 . . ?
H61A C61 H61B 108.1 . . ?
C61 C62 P52 108.06(19) . . ?
C61 C62 H62A 110.1 . . ?
P52 C62 H62A 110.1 . . ?
C61 C62 H62B 110.1 . . ?
P52 C62 H62B 110.1 . . ?
H62A C62 H62B 108.4 . . ?
C68 C63 C64 119.2(3) . . ?
C68 C63 P51 122.3(3) . . ?
C64 C63 P51 118.4(2) . . ?
C65 C64 C63 119.9(3) . . ?
C65 C64 H64 120.0 . . ?
C63 C64 H64 120.0 . . ?
C66 C65 C64 120.9(4) . . ?
C66 C65 H65 119.5 . . ?
C64 C65 H65 119.5 . . ?
C65 C66 C67 120.1(4) . . ?
C65 C66 H66 119.9 . . ?
C67 C66 H66 119.9 . . ?
C66 C67 C68 119.7(4) . . ?
C66 C67 H67 120.1 . . ?
C68 C67 H67 120.1 . . ?
C63 C68 C67 120.1(4) . . ?
C63 C68 H68 119.9 . . ?
C67 C68 H68 119.9 . . ?
C70 C69 C74 119.1(3) . . ?
C70 C69 P51 119.2(3) . . ?
C74 C69 P51 121.7(3) . . ?
C69 C70 C71 121.2(4) . . ?
C69 C70 H70 119.4 . . ?
C71 C70 H70 119.4 . . ?
C72 C71 C70 118.1(5) . . ?
C72 C71 H71 121.0 . . ?
C70 C71 H71 120.9 . . ?
C73 C72 C71 121.0(4) . . ?
C73 C72 H72 119.5 . . ?
C71 C72 H72 119.5 . . ?
C72 C73 C74 121.0(5) . . ?
C72 C73 H73 119.5 . . ?
C74 C73 H73 119.5 . . ?
C69 C74 C73 119.6(4) . . ?
C69 C74 H74 120.2 . . ?
C73 C74 H74 120.2 . . ?
C80 C75 C76 119.1(3) . . ?
C80 C75 P52 119.0(2) . . ?
C76 C75 P52 121.6(3) . . ?
C75 C76 C77 119.7(4) . . ?
C75 C76 H76 120.1 . . ?
C77 C76 H76 120.1 . . ?
C78 C77 C76 121.3(3) . . ?
C78 C77 H77 119.4 . . ?
C76 C77 H77 119.4 . . ?
C77 C78 C79 119.2(3) . . ?
C77 C78 H78 120.4 . . ?
C79 C78 H78 120.4 . . ?
C80 C79 C78 120.0(3) . . ?
C80 C79 H79 120.0 . . ?
C78 C79 H79 120.0 . . ?
C79 C80 C75 120.6(3) . . ?
C79 C80 H80 119.7 . . ?
C75 C80 H80 119.7 . . ?
C86 C81 C82 117.5(3) . . ?
C86 C81 P52 123.2(3) . . ?
C82 C81 P52 119.3(3) . . ?
C83 C82 C81 121.4(4) . . ?
C83 C82 H82 119.3 . . ?
C81 C82 H82 119.3 . . ?
C84 C83 C82 119.0(4) . . ?
C84 C83 H83 120.5 . . ?
C82 C83 H83 120.5 . . ?
C85 C84 C83 120.1(4) . . ?
C85 C84 H84 119.9 . . ?
C83 C84 H84 119.9 . . ?
C84 C85 C86 120.3(4) . . ?
C84 C85 H85 119.9 . . ?
C86 C85 H85 119.8 . . ?
C81 C86 C85 121.5(4) . . ?
C81 C86 H86 119.2 . . ?
C85 C86 H86 119.2 . . ?
C88 C87 Fe2 171.2(3) . . ?
C87 C88 C89 179.0(4) . . ?
C91 C89 C90 118.0(3) . . ?
C91 C89 C88 121.0(3) . . ?
C90 C89 C88 121.0(3) . . ?
C91 C90 C89 120.9(3) 3_556 . ?
C91 C90 H90 119.5 3_556 . ?
C89 C90 H90 119.5 . . ?
C90 C91 C89 121.1(3) 3_556 . ?
C90 C91 H91 119.5 3_556 . ?
C89 C91 H91 119.5 . . ?

loop_
_geom_bond_atom_site_label_1
_geom_bond_atom_site_label_2
_geom_bond_distance
_geom_bond_site_symmetry_2
_geom_bond_publ_flag
C101 C101 1.52(3) 3_656 ?
C101 Cl1 1.50(5) . ?
C101 Cl1 1.59(5) 3_656 ?
Cl1 C101 1.59(5) 3_656 ?
P3 F3 1.528(3) . ?
P3 F6 1.545(3) . ?
P3 F1 1.530(4) . ?
P3 F5 1.558(3) . ?
P3 F4 1.553(3) . ?
P3 F2 1.554(3) . ?
P4 F7 1.475(4) . ?
P4 F11 1.526(3) . ?
P4 F12 1.528(3) . ?
P4 F8 1.512(4) . ?
P4 F9 1.538(4) . ?
P4 F10 1.602(3) . ?
Fe1 C37 1.881(3) . ?
Fe1 C4 2.132(3) . ?
Fe1 C5 2.135(3) . ?
Fe1 C3 2.131(3) . ?
Fe1 C2 2.189(3) . ?
Fe1 C1 2.193(3) . ?
Fe1 P1 2.2455(8) . ?
Fe1 P2 2.2727(8) . ?
P1 C19 1.818(3) . ?
P1 C13 1.834(3) . ?
P1 C11 1.835(3) . ?
P2 C31 1.826(3) . ?
P2 C25 1.827(3) . ?
P2 C12 1.845(3) . ?
C1 C2 1.409(4) . ?
C1 C5 1.429(4) . ?
C1 C6 1.497(4) . ?
C2 C3 1.427(4) . ?
C2 C7 1.505(4) . ?
C3 C4 1.413(4) . ?
C3 C8 1.502(4) . ?
C4 C5 1.426(4) . ?
C4 C9 1.496(4) . ?
C5 C10 1.503(4) . ?
C6 H6A 0.9600 . ?
C6 H6B 0.9600 . ?
C6 H6C 0.9600 . ?
C7 H7A 0.9600 . ?
C7 H7B 0.9600 . ?
C7 H7C 0.9600 . ?
C8 H8A 0.9600 . ?
C8 H8B 0.9600 . ?
C8 H8C 0.9600 . ?
C9 H9A 0.9600 . ?
C9 H9B 0.9600 . ?
C9 H9C 0.9600 . ?
C10 H10A 0.9600 . ?
C10 H10B 0.9600 . ?
C10 H10C 0.9600 . ?
C11 C12 1.510(4) . ?
C11 H11A 0.9700 . ?
C11 H11B 0.9700 . ?
C12 H12A 0.9700 . ?
C12 H12B 0.9700 . ?
C13 C14 1.375(4) . ?
C13 C18 1.390(4) . ?
C14 C15 1.389(4) . ?
C14 H14 0.9300 . ?
C15 C16 1.380(6) . ?
C15 H15 0.9300 . ?
C16 C17 1.366(6) . ?
C16 H16 0.9300 . ?
C17 C18 1.379(5) . ?
C17 H17 0.9300 . ?
C18 H18 0.9300 . ?
C19 C24 1.368(4) . ?
C19 C20 1.385(4) . ?
C20 C21 1.372(5) . ?
C20 H20 0.9300 . ?
C21 C22 1.359(6) . ?
C21 H21 0.9300 . ?
C22 C23 1.361(6) . ?
C22 H22 0.9300 . ?
C23 C24 1.403(5) . ?
C23 H23 0.9300 . ?
C24 H24 0.9300 . ?
C25 C30 1.365(4) . ?
C25 C26 1.397(4) . ?
C26 C27 1.384(5) . ?
C26 H26 0.9300 . ?
C27 C28 1.362(6) . ?
C27 H27 0.9300 . ?
C28 C29 1.373(6) . ?
C28 H28 0.9300 . ?
C29 C30 1.396(5) . ?
C29 H29 0.9300 . ?
C30 H30 0.9300 . ?
C31 C32 1.391(4) . ?
C31 C36 1.392(4) . ?
C32 C33 1.377(5) . ?
C32 H32 0.9300 . ?
C33 C34 1.383(6) . ?
C33 H33 0.9300 . ?
C34 C35 1.371(6) . ?
C34 H34 0.9300 . ?
C35 C36 1.383(5) . ?
C35 H35 0.9300 . ?
C36 H36 0.9300 . ?
C37 C38 1.205(4) . ?
C38 C39 1.434(4) . ?
C39 C40 1.366(4) . ?
C39 C41 1.375(4) . ?
C40 C41 1.371(5) 3_466 ?
C40 H40 0.9300 . ?
C41 C40 1.371(5) 3_466 ?
C41 H41 0.9300 . ?
Fe2 C87 1.875(3) . ?
Fe2 C53 2.147(3) . ?
Fe2 C54 2.149(3) . ?
Fe2 C55 2.157(3) . ?
Fe2 C52 2.158(3) . ?
Fe2 C51 2.164(3) . ?
Fe2 P52 2.2724(9) . ?
Fe2 P51 2.2897(9) . ?
P51 C63 1.828(3) . ?
P51 C69 1.836(3) . ?
P51 C61 1.849(3) . ?
P52 C62 1.835(3) . ?
P52 C75 1.835(3) . ?
P52 C81 1.841(3) . ?
C51 C52 1.409(5) . ?
C51 C55 1.426(5) . ?
C51 C56 1.503(5) . ?
C52 C53 1.422(5) . ?
C52 C57 1.509(6) . ?
C53 C54 1.401(6) . ?
C53 C58 1.493(6) . ?
C54 C55 1.425(5) . ?
C54 C59 1.501(5) . ?
C55 C60 1.501(5) . ?
C56 H56A 0.9600 . ?
C56 H56B 0.9600 . ?
C56 H56C 0.9600 . ?
C57 H57A 0.9600 . ?
C57 H57B 0.9600 . ?
C57 H57C 0.9600 . ?
C58 H58A 0.9600 . ?
C58 H58B 0.9600 . ?
C58 H58C 0.9600 . ?
C59 H59A 0.9600 . ?
C59 H59B 0.9600 . ?
C59 H59C 0.9600 . ?
C60 H60A 0.9600 . ?
C60 H60B 0.9600 . ?
C60 H60C 0.9600 . ?
C61 C62 1.523(4) . ?
C61 H61A 0.9700 . ?
C61 H61B 0.9700 . ?
C62 H62A 0.9700 . ?
C62 H62B 0.9700 . ?
C63 C68 1.383(5) . ?
C63 C64 1.393(5) . ?
C64 C65 1.381(4) . ?
C64 H64 0.9300 . ?
C65 C66 1.361(6) . ?
C65 H65 0.9300 . ?
C66 C67 1.380(6) . ?
C66 H66 0.9300 . ?
C67 C68 1.397(5) . ?
C67 H67 0.9300 . ?
C68 H68 0.9300 . ?
C69 C70 1.390(5) . ?
C69 C74 1.384(5) . ?
C70 C71 1.404(5) . ?
C70 H70 0.9300 . ?
C71 C72 1.384(7) . ?
C71 H71 0.9300 . ?
C72 C73 1.360(7) . ?
C72 H72 0.9300 . ?
C73 C74 1.393(6) . ?
C73 H73 0.9300 . ?
C74 H74 0.9300 . ?
C75 C80 1.374(4) . ?
C75 C76 1.390(4) . ?
C76 C77 1.380(5) . ?
C76 H76 0.9300 . ?
C77 C78 1.350(5) . ?
C77 H77 0.9300 . ?
C78 C79 1.396(5) . ?
C78 H78 0.9300 . ?
C79 C80 1.374(4) . ?
C79 H79 0.9300 . ?
C80 H80 0.9300 . ?
C81 C86 1.370(5) . ?
C81 C82 1.384(5) . ?
C82 C83 1.392(5) . ?
C82 H82 0.9300 . ?
C83 C84 1.381(7) . ?
C83 H83 0.9300 . ?
C84 C85 1.349(6) . ?
C84 H84 0.9300 . ?
C85 C86 1.387(5) . ?
C85 H85 0.9300 . ?
C86 H86 0.9300 . ?
C87 C88 1.223(4) . ?
C88 C89 1.424(4) . ?
C89 C91 1.392(4) . ?
C89 C90 1.393(4) . ?
C90 C91 1.381(4) 3_556 ?
C90 H90 0.9300 . ?
C91 C90 1.381(4) 3_556 ?
C91 H91 0.9300 . ?

loop_
_geom_torsion_atom_site_label_1
_geom_torsion_atom_site_label_2
_geom_torsion_atom_site_label_3
_geom_torsion_atom_site_label_4
_geom_torsion
_geom_torsion_site_symmetry_1
_geom_torsion_site_symmetry_2
_geom_torsion_site_symmetry_3
_geom_torsion_site_symmetry_4
_geom_torsion_publ_flag
Cl1 C101 Cl1 C101 0.003(6) 3_656 . . 3_656 ?
C37 Fe1 P1 C19 56.33(14) . . . . ?
C4 Fe1 P1 C19 -18.45(19) . . . . ?
C5 Fe1 P1 C19 -106.0(3) . . . . ?
C3 Fe1 P1 C19 -36.46(14) . . . . ?
C2 Fe1 P1 C19 -74.72(14) . . . . ?
C1 Fe1 P1 C19 -107.13(14) . . . . ?
P2 Fe1 P1 C19 151.66(12) . . . . ?
C37 Fe1 P1 C13 -174.90(14) . . . . ?
C4 Fe1 P1 C13 110.32(18) . . . . ?
C5 Fe1 P1 C13 22.8(3) . . . . ?
C3 Fe1 P1 C13 92.31(14) . . . . ?
C2 Fe1 P1 C13 54.05(13) . . . . ?
C1 Fe1 P1 C13 21.65(14) . . . . ?
P2 Fe1 P1 C13 -79.57(11) . . . . ?
C37 Fe1 P1 C11 -62.42(13) . . . . ?
C4 Fe1 P1 C11 -137.20(17) . . . . ?
C5 Fe1 P1 C11 135.3(2) . . . . ?
C3 Fe1 P1 C11 -155.21(13) . . . . ?
C2 Fe1 P1 C11 166.53(13) . . . . ?
C1 Fe1 P1 C11 134.12(13) . . . . ?
P2 Fe1 P1 C11 32.91(10) . . . . ?
C37 Fe1 P2 C31 -165.38(14) . . . . ?
C4 Fe1 P2 C31 -76.14(16) . . . . ?
C5 Fe1 P2 C31 -48.04(14) . . . . ?
C3 Fe1 P2 C31 -36.6(4) . . . . ?
C2 Fe1 P2 C31 16.08(16) . . . . ?
C1 Fe1 P2 C31 -8.71(14) . . . . ?
P1 Fe1 P2 C31 111.31(12) . . . . ?
C37 Fe1 P2 C25 -42.87(15) . . . . ?
C4 Fe1 P2 C25 46.37(16) . . . . ?
C5 Fe1 P2 C25 74.48(14) . . . . ?
C3 Fe1 P2 C25 85.9(4) . . . . ?
C2 Fe1 P2 C25 138.59(16) . . . . ?
C1 Fe1 P2 C25 113.80(14) . . . . ?
P1 Fe1 P2 C25 -126.18(12) . . . . ?
C37 Fe1 P2 C12 73.54(14) . . . . ?
C4 Fe1 P2 C12 162.78(15) . . . . ?
C5 Fe1 P2 C12 -169.11(14) . . . . ?
C3 Fe1 P2 C12 -157.7(4) . . . . ?
C2 Fe1 P2 C12 -105.00(15) . . . . ?
C1 Fe1 P2 C12 -129.79(14) . . . . ?
P1 Fe1 P2 C12 -9.77(11) . . . . ?
C37 Fe1 C1 C2 -83.9(3) . . . . ?
C4 Fe1 C1 C2 -80.33(18) . . . . ?
C5 Fe1 C1 C2 -118.8(2) . . . . ?
C3 Fe1 C1 C2 -37.17(16) . . . . ?
P1 Fe1 C1 C2 60.50(17) . . . . ?
P2 Fe1 C1 C2 150.33(14) . . . . ?
C37 Fe1 C1 C5 34.9(3) . . . . ?
C4 Fe1 C1 C5 38.52(17) . . . . ?
C3 Fe1 C1 C5 81.68(18) . . . . ?
C2 Fe1 C1 C5 118.8(2) . . . . ?
P1 Fe1 C1 C5 179.35(14) . . . . ?
P2 Fe1 C1 C5 -90.82(16) . . . . ?
C37 Fe1 C1 C6 153.8(3) . . . . ?
C4 Fe1 C1 C6 157.4(4) . . . . ?
C5 Fe1 C1 C6 118.9(4) . . . . ?
C3 Fe1 C1 C6 -159.4(4) . . . . ?
C2 Fe1 C1 C6 -122.3(4) . . . . ?
P1 Fe1 C1 C6 -61.8(3) . . . . ?
P2 Fe1 C1 C6 28.1(3) . . . . ?
C5 C1 C2 C3 -0.1(3) . . . . ?
C6 C1 C2 C3 -168.7(3) . . . . ?
Fe1 C1 C2 C3 58.81(19) . . . . ?
C5 C1 C2 C7 168.3(3) . . . . ?
C6 C1 C2 C7 -0.3(5) . . . . ?
Fe1 C1 C2 C7 -132.7(3) . . . . ?
C5 C1 C2 Fe1 -58.92(19) . . . . ?
C6 C1 C2 Fe1 132.5(3) . . . . ?
C37 Fe1 C2 C1 139.83(18) . . . . ?
C4 Fe1 C2 C1 80.93(18) . . . . ?
C5 Fe1 C2 C1 37.35(16) . . . . ?
C3 Fe1 C2 C1 119.2(2) . . . . ?
P1 Fe1 C2 C1 -130.84(15) . . . . ?
P2 Fe1 C2 C1 -42.11(19) . . . . ?
C37 Fe1 C2 C3 20.7(2) . . . . ?
C4 Fe1 C2 C3 -38.25(18) . . . . ?
C5 Fe1 C2 C3 -81.83(19) . . . . ?
C1 Fe1 C2 C3 -119.2(2) . . . . ?
P1 Fe1 C2 C3 109.98(17) . . . . ?
P2 Fe1 C2 C3 -161.29(14) . . . . ?
C37 Fe1 C2 C7 -97.5(3) . . . . ?
C4 Fe1 C2 C7 -156.4(4) . . . . ?
C5 Fe1 C2 C7 160.0(4) . . . . ?
C3 Fe1 C2 C7 -118.2(4) . . . . ?
C1 Fe1 C2 C7 122.7(4) . . . . ?
P1 Fe1 C2 C7 -8.2(3) . . . . ?
P2 Fe1 C2 C7 80.6(3) . . . . ?
C1 C2 C3 C4 1.7(3) . . . . ?
C7 C2 C3 C4 -166.9(3) . . . . ?
Fe1 C2 C3 C4 62.31(19) . . . . ?
C1 C2 C3 C8 177.1(3) . . . . ?
C7 C2 C3 C8 8.4(5) . . . . ?
Fe1 C2 C3 C8 -122.4(3) . . . . ?
C1 C2 C3 Fe1 -60.59(19) . . . . ?
C7 C2 C3 Fe1 130.8(3) . . . . ?
C37 Fe1 C3 C2 -164.61(18) . . . . ?
C4 Fe1 C3 C2 116.9(2) . . . . ?
C5 Fe1 C3 C2 79.02(19) . . . . ?
C1 Fe1 C3 C2 36.20(17) . . . . ?
P1 Fe1 C3 C2 -79.47(17) . . . . ?
P2 Fe1 C3 C2 66.6(4) . . . . ?
C37 Fe1 C3 C4 78.49(18) . . . . ?
C5 Fe1 C3 C4 -37.88(17) . . . . ?
C2 Fe1 C3 C4 -116.9(2) . . . . ?
C1 Fe1 C3 C4 -80.70(18) . . . . ?
P1 Fe1 C3 C4 163.63(15) . . . . ?
P2 Fe1 C3 C4 -50.3(4) . . . . ?
C37 Fe1 C3 C8 -41.5(3) . . . . ?
C4 Fe1 C3 C8 -120.0(3) . . . . ?
C5 Fe1 C3 C8 -157.8(3) . . . . ?
C2 Fe1 C3 C8 123.1(4) . . . . ?
C1 Fe1 C3 C8 159.3(3) . . . . ?
P1 Fe1 C3 C8 43.7(3) . . . . ?
P2 Fe1 C3 C8 -170.3(2) . . . . ?
C2 C3 C4 C5 -2.6(3) . . . . ?
C8 C3 C4 C5 -178.1(3) . . . . ?
Fe1 C3 C4 C5 61.13(19) . . . . ?
C2 C3 C4 C9 169.5(3) . . . . ?
C8 C3 C4 C9 -5.9(5) . . . . ?
Fe1 C3 C4 C9 -126.7(3) . . . . ?
C2 C3 C4 Fe1 -63.78(19) . . . . ?
C8 C3 C4 Fe1 120.8(3) . . . . ?
C37 Fe1 C4 C5 140.24(19) . . . . ?
C3 Fe1 C4 C5 -117.9(2) . . . . ?
C2 Fe1 C4 C5 -79.80(19) . . . . ?
C1 Fe1 C4 C5 -38.01(17) . . . . ?
P1 Fe1 C4 C5 -145.74(15) . . . . ?
P2 Fe1 C4 C5 47.3(2) . . . . ?
C37 Fe1 C4 C3 -101.88(18) . . . . ?
C5 Fe1 C4 C3 117.9(2) . . . . ?
C2 Fe1 C4 C3 38.08(17) . . . . ?
C1 Fe1 C4 C3 79.87(18) . . . . ?
P1 Fe1 C4 C3 -27.9(2) . . . . ?
P2 Fe1 C4 C3 165.18(14) . . . . ?
C37 Fe1 C4 C9 20.0(3) . . . . ?
C5 Fe1 C4 C9 -120.2(4) . . . . ?
C3 Fe1 C4 C9 121.9(4) . . . . ?
C2 Fe1 C4 C9 160.0(4) . . . . ?
C1 Fe1 C4 C9 -158.2(4) . . . . ?
P1 Fe1 C4 C9 94.0(3) . . . . ?
P2 Fe1 C4 C9 -72.9(3) . . . . ?
C3 C4 C5 C1 2.6(3) . . . . ?
C9 C4 C5 C1 -169.7(3) . . . . ?
Fe1 C4 C5 C1 63.70(19) . . . . ?
C3 C4 C5 C10 169.1(3) . . . . ?
C9 C4 C5 C10 -3.2(5) . . . . ?
Fe1 C4 C5 C10 -129.7(3) . . . . ?
C3 C4 C5 Fe1 -61.13(19) . . . . ?
C9 C4 C5 Fe1 126.6(3) . . . . ?
C2 C1 C5 C4 -1.5(3) . . . . ?
C6 C1 C5 C4 167.2(3) . . . . ?
Fe1 C1 C5 C4 -62.04(19) . . . . ?
C2 C1 C5 C10 -167.7(3) . . . . ?
C6 C1 C5 C10 1.0(5) . . . . ?
Fe1 C1 C5 C10 131.8(3) . . . . ?
C2 C1 C5 Fe1 60.52(19) . . . . ?
C6 C1 C5 Fe1 -130.8(3) . . . . ?
C37 Fe1 C5 C4 -45.1(2) . . . . ?
C3 Fe1 C5 C4 37.58(17) . . . . ?
C2 Fe1 C5 C4 80.43(19) . . . . ?
C1 Fe1 C5 C4 116.8(2) . . . . ?
P1 Fe1 C5 C4 115.2(2) . . . . ?
P2 Fe1 C5 C4 -145.58(16) . . . . ?
C37 Fe1 C5 C1 -161.97(17) . . . . ?
C4 Fe1 C5 C1 -116.8(2) . . . . ?
C3 Fe1 C5 C1 -79.25(18) . . . . ?
C2 Fe1 C5 C1 -36.39(16) . . . . ?
P1 Fe1 C5 C1 -1.6(3) . . . . ?
P2 Fe1 C5 C1 97.60(15) . . . . ?
C37 Fe1 C5 C10 73.8(3) . . . . ?
C4 Fe1 C5 C10 118.9(4) . . . . ?
C3 Fe1 C5 C10 156.5(4) . . . . ?
C2 Fe1 C5 C10 -160.7(4) . . . . ?
C1 Fe1 C5 C10 -124.3(4) . . . . ?
P1 Fe1 C5 C10 -125.9(3) . . . . ?
P2 Fe1 C5 C10 -26.7(3) . . . . ?
C19 P1 C11 C12 177.9(2) . . . . ?
C13 P1 C11 C12 71.2(2) . . . . ?
Fe1 P1 C11 C12 -55.7(2) . . . . ?
P1 C11 C12 P2 48.0(2) . . . . ?
C31 P2 C12 C11 -150.0(2) . . . . ?
C25 P2 C12 C11 102.8(2) . . . . ?
Fe1 P2 C12 C11 -21.4(2) . . . . ?
C19 P1 C13 C14 137.9(2) . . . . ?
C11 P1 C13 C14 -112.4(2) . . . . ?
Fe1 P1 C13 C14 2.6(3) . . . . ?
C19 P1 C13 C18 -46.5(3) . . . . ?
C11 P1 C13 C18 63.1(3) . . . . ?
Fe1 P1 C13 C18 178.1(2) . . . . ?
C18 C13 C14 C15 -1.2(4) . . . . ?
P1 C13 C14 C15 174.3(2) . . . . ?
C13 C14 C15 C16 1.6(5) . . . . ?
C14 C15 C16 C17 -1.3(6) . . . . ?
C15 C16 C17 C18 0.7(6) . . . . ?
C16 C17 C18 C13 -0.4(6) . . . . ?
C14 C13 C18 C17 0.6(5) . . . . ?
P1 C13 C18 C17 -175.0(3) . . . . ?
C13 P1 C19 C24 133.1(3) . . . . ?
C11 P1 C19 C24 28.2(3) . . . . ?
Fe1 P1 C19 C24 -89.8(3) . . . . ?
C13 P1 C19 C20 -47.5(3) . . . . ?
C11 P1 C19 C20 -152.4(2) . . . . ?
Fe1 P1 C19 C20 89.6(2) . . . . ?
C24 C19 C20 C21 1.1(5) . . . . ?
P1 C19 C20 C21 -178.4(3) . . . . ?
C19 C20 C21 C22 -1.5(5) . . . . ?
C20 C21 C22 C23 0.5(6) . . . . ?
C21 C22 C23 C24 0.7(6) . . . . ?
C20 C19 C24 C23 0.2(5) . . . . ?
P1 C19 C24 C23 179.7(3) . . . . ?
C22 C23 C24 C19 -1.1(5) . . . . ?
C31 P2 C25 C30 123.2(3) . . . . ?
C12 P2 C25 C30 -127.2(3) . . . . ?
Fe1 P2 C25 C30 -7.5(3) . . . . ?
C31 P2 C25 C26 -57.6(3) . . . . ?
C12 P2 C25 C26 52.0(3) . . . . ?
Fe1 P2 C25 C26 171.7(2) . . . . ?
C30 C25 C26 C27 1.8(6) . . . . ?
P2 C25 C26 C27 -177.4(3) . . . . ?
C25 C26 C27 C28 -0.5(7) . . . . ?
C26 C27 C28 C29 -0.9(7) . . . . ?
C27 C28 C29 C30 0.7(7) . . . . ?
C26 C25 C30 C29 -2.0(5) . . . . ?
P2 C25 C30 C29 177.2(3) . . . . ?
C28 C29 C30 C25 0.7(6) . . . . ?
C25 P2 C31 C32 -41.7(3) . . . . ?
C12 P2 C31 C32 -149.6(2) . . . . ?
Fe1 P2 C31 C32 87.5(2) . . . . ?
C25 P2 C31 C36 146.6(3) . . . . ?
C12 P2 C31 C36 38.7(3) . . . . ?
Fe1 P2 C31 C36 -84.2(3) . . . . ?
C36 C31 C32 C33 2.4(5) . . . . ?
P2 C31 C32 C33 -169.6(3) . . . . ?
C31 C32 C33 C34 -0.9(5) . . . . ?
C32 C33 C34 C35 -1.2(6) . . . . ?
C33 C34 C35 C36 1.7(6) . . . . ?
C32 C31 C36 C35 -1.9(5) . . . . ?
P2 C31 C36 C35 169.8(3) . . . . ?
C34 C35 C36 C31 -0.2(5) . . . . ?
C4 Fe1 C37 C38 11.6(15) . . . . ?
C5 Fe1 C37 C38 38.2(15) . . . . ?
C3 Fe1 C37 C38 -26.3(15) . . . . ?
C2 Fe1 C37 C38 -39.0(15) . . . . ?
C1 Fe1 C37 C38 14.8(16) . . . . ?
P1 Fe1 C37 C38 -135.0(15) . . . . ?
P2 Fe1 C37 C38 142.4(15) . . . . ?
Fe1 C37 C38 C39 -31(4) . . . . ?
C37 C38 C39 C40 -14(3) . . . . ?
C37 C38 C39 C41 165(3) . . . . ?
C41 C39 C40 C41 -1.5(7) . . . 3_466 ?
C38 C39 C40 C41 177.8(4) . . . 3_466 ?
C40 C39 C41 C40 1.5(7) . . . 3_466 ?
C38 C39 C41 C40 -177.8(4) . . . 3_466 ?
C87 Fe2 P51 C63 -168.23(15) . . . . ?
C53 Fe2 P51 C63 -75.01(17) . . . . ?
C54 Fe2 P51 C63 -77.3(3) . . . . ?
C55 Fe2 P51 C63 8.6(2) . . . . ?
C52 Fe2 P51 C63 -40.42(16) . . . . ?
C51 Fe2 P51 C63 -4.11(16) . . . . ?
P52 Fe2 P51 C63 104.06(12) . . . . ?
C87 Fe2 P51 C69 -42.55(16) . . . . ?
C53 Fe2 P51 C69 50.67(18) . . . . ?
C54 Fe2 P51 C69 48.3(3) . . . . ?
C55 Fe2 P51 C69 134.3(2) . . . . ?
C52 Fe2 P51 C69 85.26(17) . . . . ?
C51 Fe2 P51 C69 121.57(16) . . . . ?
P52 Fe2 P51 C69 -130.26(13) . . . . ?
C87 Fe2 P51 C61 73.96(15) . . . . ?
C53 Fe2 P51 C61 167.18(16) . . . . ?
C54 Fe2 P51 C61 164.9(2) . . . . ?
C55 Fe2 P51 C61 -109.2(2) . . . . ?
C52 Fe2 P51 C61 -158.23(16) . . . . ?
C51 Fe2 P51 C61 -121.92(15) . . . . ?
P52 Fe2 P51 C61 -13.75(11) . . . . ?
C87 Fe2 P52 C62 -56.60(13) . . . . ?
C53 Fe2 P52 C62 -148.1(3) . . . . ?
C54 Fe2 P52 C62 -144.91(15) . . . . ?
C55 Fe2 P52 C62 -177.73(13) . . . . ?
C52 Fe2 P52 C62 125.9(2) . . . . ?
C51 Fe2 P52 C62 144.10(13) . . . . ?
P51 Fe2 P52 C62 34.37(10) . . . . ?
C87 Fe2 P52 C75 57.10(14) . . . . ?
C53 Fe2 P52 C75 -34.4(3) . . . . ?
C54 Fe2 P52 C75 -31.21(16) . . . . ?
C55 Fe2 P52 C75 -64.03(14) . . . . ?
C52 Fe2 P52 C75 -120.4(2) . . . . ?
C51 Fe2 P52 C75 -102.20(14) . . . . ?
P51 Fe2 P52 C75 148.07(11) . . . . ?
C87 Fe2 P52 C81 -172.16(15) . . . . ?
C53 Fe2 P52 C81 96.3(3) . . . . ?
C54 Fe2 P52 C81 99.53(17) . . . . ?
C55 Fe2 P52 C81 66.71(15) . . . . ?
C52 Fe2 P52 C81 10.4(2) . . . . ?
C51 Fe2 P52 C81 28.54(16) . . . . ?
P51 Fe2 P52 C81 -81.19(12) . . . . ?
C87 Fe2 C51 C52 69.4(4) . . . . ?
C53 Fe2 C51 C52 37.3(2) . . . . ?
C54 Fe2 C51 C52 79.7(2) . . . . ?
C55 Fe2 C51 C52 118.0(3) . . . . ?
P52 Fe2 C51 C52 -162.99(19) . . . . ?
P51 Fe2 C51 C52 -72.7(2) . . . . ?
C87 Fe2 C51 C55 -48.6(4) . . . . ?
C53 Fe2 C51 C55 -80.7(2) . . . . ?
C54 Fe2 C51 C55 -38.3(2) . . . . ?
C52 Fe2 C51 C55 -118.0(3) . . . . ?
P52 Fe2 C51 C55 79.0(2) . . . . ?
P51 Fe2 C51 C55 169.21(19) . . . . ?
C87 Fe2 C51 C56 -170.8(3) . . . . ?
C53 Fe2 C51 C56 157.1(4) . . . . ?
C54 Fe2 C51 C56 -160.5(4) . . . . ?
C55 Fe2 C51 C56 -122.2(5) . . . . ?
C52 Fe2 C51 C56 119.8(5) . . . . ?
P52 Fe2 C51 C56 -43.2(4) . . . . ?
P51 Fe2 C51 C56 47.1(4) . . . . ?
C55 C51 C52 C53 0.4(4) . . . . ?
C56 C51 C52 C53 167.4(3) . . . . ?
Fe2 C51 C52 C53 -60.6(2) . . . . ?
C55 C51 C52 C57 -170.1(3) . . . . ?
C56 C51 C52 C57 -3.2(5) . . . . ?
Fe2 C51 C52 C57 128.9(4) . . . . ?
C55 C51 C52 Fe2 61.0(2) . . . . ?
C56 C51 C52 Fe2 -132.0(3) . . . . ?
C87 Fe2 C52 C53 -29.5(3) . . . . ?
C54 Fe2 C52 C53 37.9(2) . . . . ?
C55 Fe2 C52 C53 81.1(3) . . . . ?
C51 Fe2 C52 C53 118.7(3) . . . . ?
P52 Fe2 C52 C53 147.3(2) . . . . ?
P51 Fe2 C52 C53 -125.2(2) . . . . ?
C87 Fe2 C52 C51 -148.3(2) . . . . ?
C53 Fe2 C52 C51 -118.7(3) . . . . ?
C54 Fe2 C52 C51 -80.9(2) . . . . ?
C55 Fe2 C52 C51 -37.6(2) . . . . ?
P52 Fe2 C52 C51 28.6(3) . . . . ?
P51 Fe2 C52 C51 116.05(19) . . . . ?
C87 Fe2 C52 C57 90.1(5) . . . . ?
C53 Fe2 C52 C57 119.6(6) . . . . ?
C54 Fe2 C52 C57 157.5(5) . . . . ?
C55 Fe2 C52 C57 -159.3(5) . . . . ?
C51 Fe2 C52 C57 -121.6(5) . . . . ?
P52 Fe2 C52 C57 -93.1(5) . . . . ?
P51 Fe2 C52 C57 -5.6(5) . . . . ?
C51 C52 C53 C54 -1.1(4) . . . . ?
C57 C52 C53 C54 169.6(3) . . . . ?
Fe2 C52 C53 C54 -62.2(2) . . . . ?
C51 C52 C53 C58 -173.1(4) . . . . ?
C57 C52 C53 C58 -2.4(6) . . . . ?
Fe2 C52 C53 C58 125.8(4) . . . . ?
C51 C52 C53 Fe2 61.1(2) . . . . ?
C57 C52 C53 Fe2 -128.2(4) . . . . ?
C87 Fe2 C53 C54 -86.3(2) . . . . ?
C55 Fe2 C53 C54 37.1(2) . . . . ?
C52 Fe2 C53 C54 116.8(3) . . . . ?
C51 Fe2 C53 C54 80.0(2) . . . . ?
P52 Fe2 C53 C54 4.4(5) . . . . ?
P51 Fe2 C53 C54 -178.36(18) . . . . ?
C87 Fe2 C53 C52 156.9(2) . . . . ?
C54 Fe2 C53 C52 -116.8(3) . . . . ?
C55 Fe2 C53 C52 -79.6(2) . . . . ?
C51 Fe2 C53 C52 -36.8(2) . . . . ?
P52 Fe2 C53 C52 -112.4(4) . . . . ?
P51 Fe2 C53 C52 64.9(2) . . . . ?
C87 Fe2 C53 C58 33.9(5) . . . . ?
C54 Fe2 C53 C58 120.2(6) . . . . ?
C55 Fe2 C53 C58 157.4(6) . . . . ?
C52 Fe2 C53 C58 -123.0(6) . . . . ?
C51 Fe2 C53 C58 -159.8(6) . . . . ?
P52 Fe2 C53 C58 124.6(5) . . . . ?
P51 Fe2 C53 C58 -58.1(6) . . . . ?
C52 C53 C54 C55 1.3(4) . . . . ?
C58 C53 C54 C55 173.5(4) . . . . ?
Fe2 C53 C54 C55 -61.0(2) . . . . ?
C52 C53 C54 C59 -172.4(3) . . . . ?
C58 C53 C54 C59 -0.2(6) . . . . ?
Fe2 C53 C54 C59 125.3(4) . . . . ?
C52 C53 C54 Fe2 62.3(2) . . . . ?
C58 C53 C54 Fe2 -125.5(4) . . . . ?
C87 Fe2 C54 C53 94.5(2) . . . . ?
C55 Fe2 C54 C53 -119.1(3) . . . . ?
C52 Fe2 C54 C53 -38.4(2) . . . . ?
C51 Fe2 C54 C53 -80.9(2) . . . . ?
P52 Fe2 C54 C53 -178.25(19) . . . . ?
P51 Fe2 C54 C53 3.4(4) . . . . ?
C87 Fe2 C54 C55 -146.4(2) . . . . ?
C53 Fe2 C54 C55 119.1(3) . . . . ?
C52 Fe2 C54 C55 80.7(2) . . . . ?
C51 Fe2 C54 C55 38.2(2) . . . . ?
P52 Fe2 C54 C55 -59.2(2) . . . . ?
P51 Fe2 C54 C55 122.5(3) . . . . ?
C87 Fe2 C54 C59 -25.3(5) . . . . ?
C53 Fe2 C54 C59 -119.8(6) . . . . ?
C55 Fe2 C54 C59 121.1(6) . . . . ?
C52 Fe2 C54 C59 -158.2(6) . . . . ?
C51 Fe2 C54 C59 159.2(6) . . . . ?
P52 Fe2 C54 C59 61.9(5) . . . . ?
P51 Fe2 C54 C59 -116.5(5) . . . . ?
C53 C54 C55 C51 -1.0(4) . . . . ?
C59 C54 C55 C51 172.6(3) . . . . ?
Fe2 C54 C55 C51 -61.9(2) . . . . ?
C53 C54 C55 C60 -170.0(3) . . . . ?
C59 C54 C55 C60 3.7(6) . . . . ?
Fe2 C54 C55 C60 129.1(3) . . . . ?
C53 C54 C55 Fe2 60.9(2) . . . . ?
C59 C54 C55 Fe2 -125.4(4) . . . . ?
C52 C51 C55 C54 0.4(3) . . . . ?
C56 C51 C55 C54 -166.3(3) . . . . ?
Fe2 C51 C55 C54 61.5(2) . . . . ?
C52 C51 C55 C60 168.8(3) . . . . ?
C56 C51 C55 C60 2.1(5) . . . . ?
Fe2 C51 C55 C60 -130.0(4) . . . . ?
C52 C51 C55 Fe2 -61.2(2) . . . . ?
C56 C51 C55 Fe2 132.2(3) . . . . ?
C87 Fe2 C55 C54 40.3(3) . . . . ?
C53 Fe2 C55 C54 -36.6(2) . . . . ?
C52 Fe2 C55 C54 -79.5(3) . . . . ?
C51 Fe2 C55 C54 -116.7(3) . . . . ?
P52 Fe2 C55 C54 132.8(2) . . . . ?
P51 Fe2 C55 C54 -136.1(2) . . . . ?
C87 Fe2 C55 C51 157.0(2) . . . . ?
C53 Fe2 C55 C51 80.1(2) . . . . ?
C54 Fe2 C55 C51 116.7(3) . . . . ?
C52 Fe2 C55 C51 37.2(2) . . . . ?
P52 Fe2 C55 C51 -110.5(2) . . . . ?
P51 Fe2 C55 C51 -19.4(3) . . . . ?
C87 Fe2 C55 C60 -78.7(4) . . . . ?
C53 Fe2 C55 C60 -155.5(4) . . . . ?
C54 Fe2 C55 C60 -118.9(5) . . . . ?
C52 Fe2 C55 C60 161.5(4) . . . . ?
C51 Fe2 C55 C60 124.3(5) . . . . ?
P52 Fe2 C55 C60 13.8(4) . . . . ?
P51 Fe2 C55 C60 105.0(4) . . . . ?
C63 P51 C61 C62 -141.7(2) . . . . ?
C69 P51 C61 C62 112.2(2) . . . . ?
Fe2 P51 C61 C62 -15.1(2) . . . . ?
P51 C61 C62 P52 43.7(3) . . . . ?
C75 P52 C62 C61 -179.2(2) . . . . ?
C81 P52 C62 C61 73.6(2) . . . . ?
Fe2 P52 C62 C61 -53.9(2) . . . . ?
C69 P51 C63 C68 -13.8(3) . . . . ?
C61 P51 C63 C68 -119.6(3) . . . . ?
Fe2 P51 C63 C68 119.8(3) . . . . ?
C69 P51 C63 C64 170.2(3) . . . . ?
C61 P51 C63 C64 64.4(3) . . . . ?
Fe2 P51 C63 C64 -56.2(3) . . . . ?
C68 C63 C64 C65 1.0(5) . . . . ?
P51 C63 C64 C65 177.1(2) . . . . ?
C63 C64 C65 C66 -1.3(5) . . . . ?
C64 C65 C66 C67 1.3(6) . . . . ?
C65 C66 C67 C68 -0.9(7) . . . . ?
C64 C63 C68 C67 -0.6(6) . . . . ?
P51 C63 C68 C67 -176.5(3) . . . . ?
C66 C67 C68 C63 0.5(7) . . . . ?
C63 P51 C69 C70 -63.2(3) . . . . ?
C61 P51 C69 C70 43.8(3) . . . . ?
Fe2 P51 C69 C70 164.0(3) . . . . ?
C63 P51 C69 C74 116.1(3) . . . . ?
C61 P51 C69 C74 -136.8(3) . . . . ?
Fe2 P51 C69 C74 -16.7(3) . . . . ?
C74 C69 C70 C71 0.3(6) . . . . ?
P51 C69 C70 C71 179.6(3) . . . . ?
C69 C70 C71 C72 -0.9(7) . . . . ?
C70 C71 C72 C73 0.6(8) . . . . ?
C71 C72 C73 C74 0.3(8) . . . . ?
C70 C69 C74 C73 0.6(6) . . . . ?
P51 C69 C74 C73 -178.7(3) . . . . ?
C72 C73 C74 C69 -0.9(7) . . . . ?
C62 P52 C75 C80 -74.9(3) . . . . ?
C81 P52 C75 C80 32.2(3) . . . . ?
Fe2 P52 C75 C80 170.4(2) . . . . ?
C62 P52 C75 C76 99.5(3) . . . . ?
C81 P52 C75 C76 -153.4(3) . . . . ?
Fe2 P52 C75 C76 -15.2(3) . . . . ?
C80 C75 C76 C77 1.2(5) . . . . ?
P52 C75 C76 C77 -173.2(3) . . . . ?
C75 C76 C77 C78 -0.6(6) . . . . ?
C76 C77 C78 C79 -0.5(6) . . . . ?
C77 C78 C79 C80 0.9(5) . . . . ?
C78 C79 C80 C75 -0.2(5) . . . . ?
C76 C75 C80 C79 -0.8(5) . . . . ?
P52 C75 C80 C79 173.7(3) . . . . ?
C62 P52 C81 C86 6.5(3) . . . . ?
C75 P52 C81 C86 -100.1(3) . . . . ?
Fe2 P52 C81 C86 122.5(3) . . . . ?
C62 P52 C81 C82 -172.2(3) . . . . ?
C75 P52 C81 C82 81.2(3) . . . . ?
Fe2 P52 C81 C82 -56.1(3) . . . . ?
C86 C81 C82 C83 -4.1(6) . . . . ?
P52 C81 C82 C83 174.7(3) . . . . ?
C81 C82 C83 C84 1.7(7) . . . . ?
C82 C83 C84 C85 1.6(7) . . . . ?
C83 C84 C85 C86 -2.3(7) . . . . ?
C82 C81 C86 C85 3.4(5) . . . . ?
P52 C81 C86 C85 -175.3(3) . . . . ?
C84 C85 C86 C81 -0.3(6) . . . . ?
C53 Fe2 C87 C88 38.8(19) . . . . ?
C54 Fe2 C87 C88 0.8(19) . . . . ?
C55 Fe2 C87 C88 -23.0(19) . . . . ?
C52 Fe2 C87 C88 56.7(19) . . . . ?
C51 Fe2 C87 C88 10(2) . . . . ?
P52 Fe2 C87 C88 -121.5(19) . . . . ?
P51 Fe2 C87 C88 155.1(19) . . . . ?
Fe2 C87 C88 C89 51(23) . . . . ?
C87 C88 C89 C91 72(22) . . . . ?
C87 C88 C89 C90 -109(22) . . . . ?
C91 C89 C90 C91 0.8(5) . . . 3_556 ?
C88 C89 C90 C91 -178.1(3) . . . 3_556 ?
C90 C89 C91 C90 -0.8(6) . . . 3_556 ?
C88 C89 C91 C90 178.1(3) . . . 3_556 ?
